data_1539688
loop_
_publ_author_name
'Eisenmann, B.'
'Jordan, H.'
'Schaefer, H.'

_publ_section_title
;
 Ba3 Sn2 P4, ein neues Inophosphidostannat(III)
;
_journal_name_full 'Zeitschrift fuer Anorganische und Allgemeine Chemie'
_journal_page_first 73
_journal_page_last 80
_journal_volume 532
_journal_year 1986
_chemical_formula_sum 'Ba3 P4 Sn2'
_chemical_name_systematic 'Ba3 (Sn2 P4)'
_space_group_IT_number 4
_symmetry_space_group_name_Hall 'P 2yb'
_symmetry_space_group_name_H-M 'P 1 21 1'
_cell_angle_alpha 90
_cell_angle_beta 112.8
_cell_angle_gamma 90
_cell_formula_units_Z 4
_cell_length_a 7.886
_cell_length_b 19.278
_cell_length_c 7.869
_cell_volume 1102.820
_citation_journal_id_ASTM ZAACAB
_cod_data_source_file Eisenmann_ZAACAB_1986_1329.cif
_cod_data_source_block Ba3P4Sn2
_cod_original_cell_volume 1102.82
_cod_database_code 1539688

loop_
_symmetry_equiv_pos_as_xyz
x,y,z
-x,y+1/2,-z

loop_
_atom_site_label
_atom_site_type_symbol
_atom_site_fract_x
_atom_site_fract_y
_atom_site_fract_z
_atom_site_occupancy
_atom_site_U_iso_or_equiv
Ba1 Ba+2 0.299 0.3769 0.6906 1 0.0
Sn3 Sn+3 0.3535 0.3129 0.1638 1 0.0
P2 P-3 0.9652 0.1314 0.0361 1 0.0
Sn2 Sn+3 0.234 0.198 0.3059 1 0.0
P7 P-3 0.068 0.5088 0.4438 1 0.0
Sn1 Sn+3 0.6483 0.0725 0.339 1 0.0
P4 P-3 0.4612 0.1175 0.533 1 0.0
Ba4 Ba+2 0.2258 0.1302 0.7846 1 0.0
Ba3 Ba+2 0.7645 0.253 0.6964 1 0.0
P5 P-3 0.0634 0.3664 0.947 1 0.0
P1 P-3 0.0197 0.2456 0.4616 1 0.0
Ba5 Ba+2 0.8206 0.3892 0.1933 1 0.0
Ba6 Ba+2 0.1849 0.9998 0.2971 1 0.0
P8 P-3 0.5692 0.38 0.4355 1 0.0
Sn4 Sn+3 0.7837 0.1865 0.2033 1 0.0
Ba2 Ba+2 0.2975 0.5 0.1749 1 0.0
P3 P-3 0.531 0.2604 0.9795 1 0.0
P6 P-3 0.5513 0.5013 0.9395 1 0.0
